data_7053757
loop_
_publ_author_name
'Braga, Dario'
'Grepioni, Fabrizia'
'Maini, Lucia'
'Rubini, Katia'
'Polito, Marco'
'Brescello, Roberto'
'Cotarca, Livius'
'Duarte, M. Teresa'
'Andr\'e, V\^ania'
'Piedade, M. F\'atima M.'

_publ_section_title
;
 Polymorphic gabapentin: thermal behaviour, reactivity and interconversion
 of forms in solution and solid-state
;
_journal_issue 10
_journal_name_full 'New Journal of Chemistry'
_journal_page_first 1788
_journal_paper_doi 10.1039/b809662g
_journal_volume 32
_journal_year 2008
_chemical_formula_sum 'C9 H17 N O2'
_chemical_formula_weight 171.24
_chemical_name_common Gabapentin
_chemical_name_systematic
;
?
;
_space_group_IT_number 15
_symmetry_cell_setting monoclinic
_symmetry_space_group_name_Hall '-C 2yc'
_symmetry_space_group_name_H-M 'C 1 2/c 1'
_atom_sites_solution_hydrogens geom
_atom_sites_solution_primary direct
_atom_sites_solution_secondary difmap
_audit_creation_method SHELXL-97
_cell_angle_alpha 90.00
_cell_angle_beta 108.31(2)
_cell_angle_gamma 90.00
_cell_formula_units_Z 8
_cell_length_a 30.582(9)
_cell_length_b 5.932(3)
_cell_length_c 10.915(3)
_cell_measurement_temperature 293(2)
_cell_volume 1879.9(12)
_computing_structure_refinement 'SHELXL-97 (Sheldrick, 1997)'
_diffrn_ambient_temperature 293(2)
_diffrn_measured_fraction_theta_full 0.998
_diffrn_measured_fraction_theta_max 0.998
_diffrn_radiation_monochromator graphite
_diffrn_radiation_source 'fine-focus sealed tube'
_diffrn_radiation_type MoK\a
_diffrn_radiation_wavelength 0.71073
_diffrn_reflns_av_R_equivalents 0.0177
_diffrn_reflns_av_sigmaI/netI 0.0203
_diffrn_reflns_limit_h_max 34
_diffrn_reflns_limit_h_min -36
_diffrn_reflns_limit_k_max 7
_diffrn_reflns_limit_k_min 0
_diffrn_reflns_limit_l_max 12
_diffrn_reflns_limit_l_min 0
_diffrn_reflns_number 1740
_diffrn_reflns_theta_full 24.95
_diffrn_reflns_theta_max 24.95
_diffrn_reflns_theta_min 3.51
_exptl_absorpt_coefficient_mu 0.085
_exptl_absorpt_correction_type none
_exptl_crystal_colour colourless
_exptl_crystal_density_diffrn 1.210
_exptl_crystal_density_method 'not measured'
_exptl_crystal_description plate
_exptl_crystal_F_000 752
_exptl_crystal_size_max 0.22
_exptl_crystal_size_mid 0.17
_exptl_crystal_size_min 0.12
_refine_diff_density_max 0.279
_refine_diff_density_min -0.194
_refine_diff_density_rms 0.062
_refine_ls_extinction_coef 0.017(2)
_refine_ls_extinction_expression Fc^*^=kFc[1+0.001xFc^2^\l^3^/sin(2\q)]^-1/4^
_refine_ls_extinction_method SHELXL
_refine_ls_goodness_of_fit_ref 1.083
_refine_ls_hydrogen_treatment mixed
_refine_ls_matrix_type full
_refine_ls_number_parameters 122
_refine_ls_number_reflns 1642
_refine_ls_number_restraints 0
_refine_ls_restrained_S_all 1.083
_refine_ls_R_factor_all 0.0640
_refine_ls_R_factor_gt 0.0476
_refine_ls_shift/su_max 0.000
_refine_ls_shift/su_mean 0.000
_refine_ls_structure_factor_coef Fsqd
_refine_ls_weighting_details 'calc w=1/[\s^2^(Fo^2^)+(0.0849P)^2^+0.6689P] where P=(Fo^2^+2Fc^2^)/3'
_refine_ls_weighting_scheme calc
_refine_ls_wR_factor_gt 0.1248
_refine_ls_wR_factor_ref 0.1362
_reflns_number_gt 1285
_reflns_number_total 1642
_reflns_threshold_expression >2sigma(I)
_cod_data_source_file b809662gsup1.cif
_cod_data_source_block gabapentin_Form_III_RT
_cod_depositor_comments
;
The following automatic conversions were performed:

'_symmetry_cell_setting' value 'Monoclinic' changed to 'monoclinic'
according to /home/saulius/struct/CIF-dictionaries/cif_core.dic
dictionary named 'cif_core.dic' version 2.4.2 from 2011-04-26.

Automatic conversion script
Id: cif_fix_values 1891 2012-01-12 08:04:46Z andrius 
;
_cod_original_sg_symbol_H-M C2/c
_cod_database_code 7053757

loop_
_symmetry_equiv_pos_as_xyz
'x, y, z'
'-x, y, -z+1/2'
'x+1/2, y+1/2, z'
'-x+1/2, y+1/2, -z+1/2'
'-x, -y, -z'
'x, -y, z-1/2'
'-x+1/2, -y+1/2, -z'
'x+1/2, -y+1/2, z-1/2'

loop_
_atom_site_label
_atom_site_type_symbol
_atom_site_fract_x
_atom_site_fract_y
_atom_site_fract_z
_atom_site_U_iso_or_equiv
_atom_site_adp_type
_atom_site_occupancy
_atom_site_symmetry_multiplicity
_atom_site_calc_flag
_atom_site_refinement_flags
H101 H 0.2685(8) 0.276(4) 0.739(2) 0.057(6) Uiso 1 1 d .
H102 H 0.2874(8) 0.343(4) 0.880(2) 0.061(7) Uiso 1 1 d .
H103 H 0.2979(7) 0.119(4) 0.841(2) 0.045(5) Uiso 1 1 d .
C1 C 0.36194(6) 0.2177(3) 0.72176(16) 0.0320(4) Uani 1 1 d .
C2 C 0.38738(6) 0.0241(3) 0.81026(18) 0.0391(5) Uani 1 1 d .
H2A H 0.3655 -0.0566 0.8419 0.047 Uiso 1 1 calc R
H2B H 0.3989 -0.0807 0.7595 0.047 Uiso 1 1 calc R
C3 C 0.42756(7) 0.1018(4) 0.9256(2) 0.0537(6) Uani 1 1 d .
H3A H 0.4159 0.1917 0.9827 0.064 Uiso 1 1 calc R
H3B H 0.4431 -0.0287 0.9734 0.064 Uiso 1 1 calc R
C4 C 0.46167(7) 0.2403(4) 0.8820(3) 0.0660(7) Uani 1 1 d .
H4A H 0.4757 0.1460 0.8322 0.079 Uiso 1 1 calc R
H4B H 0.4859 0.2948 0.9569 0.079 Uiso 1 1 calc R
C5 C 0.43791(7) 0.4392(4) 0.8003(2) 0.0584(6) Uani 1 1 d .
H5A H 0.4600 0.5205 0.7697 0.070 Uiso 1 1 calc R
H5B H 0.4266 0.5414 0.8529 0.070 Uiso 1 1 calc R
C6 C 0.39773(6) 0.3614(3) 0.68490(19) 0.0442(5) Uani 1 1 d .
H6A H 0.4098 0.2745 0.6275 0.053 Uiso 1 1 calc R
H6B H 0.3825 0.4931 0.6378 0.053 Uiso 1 1 calc R
C7 C 0.32848(6) 0.1095(3) 0.59980(16) 0.0341(5) Uani 1 1 d .
H7A H 0.3459 0.0032 0.5660 0.041 Uiso 1 1 calc R
H7B H 0.3060 0.0230 0.6261 0.041 Uiso 1 1 calc R
C8 C 0.30225(6) 0.2630(3) 0.48958(16) 0.0317(4) Uani 1 1 d .
C9 C 0.33694(6) 0.3712(3) 0.79154(17) 0.0345(4) Uani 1 1 d .
H9A H 0.3584 0.4118 0.8749 0.041 Uiso 1 1 calc R
H9B H 0.3281 0.5089 0.7420 0.041 Uiso 1 1 calc R
N1 N 0.29513(5) 0.2710(3) 0.81191(16) 0.0344(4) Uani 1 1 d .
O1 O 0.29102(4) 0.1805(2) 0.37730(11) 0.0388(4) Uani 1 1 d .
O2 O 0.29285(4) 0.4599(2) 0.51368(12) 0.0423(4) Uani 1 1 d .

loop_
_atom_site_aniso_label
_atom_site_aniso_U_11
_atom_site_aniso_U_22
_atom_site_aniso_U_33
_atom_site_aniso_U_23
_atom_site_aniso_U_13
_atom_site_aniso_U_12
C1 0.0362(9) 0.0248(8) 0.0332(9) 0.0031(7) 0.0084(7) 0.0049(7)
C2 0.0438(10) 0.0301(10) 0.0409(10) 0.0064(8) 0.0098(8) 0.0088(8)
C3 0.0511(12) 0.0481(12) 0.0495(12) 0.0078(10) -0.0019(9) 0.0141(10)
C4 0.0388(12) 0.0598(15) 0.0826(17) 0.0015(13) -0.0050(11) 0.0052(10)
C5 0.0386(11) 0.0483(13) 0.0821(16) 0.0073(12) 0.0099(10) -0.0047(9)
C6 0.0422(10) 0.0373(11) 0.0540(12) 0.0083(9) 0.0167(9) 0.0026(8)
C7 0.0435(10) 0.0241(9) 0.0346(9) 0.0007(7) 0.0120(8) 0.0039(7)
C8 0.0306(9) 0.0304(9) 0.0343(9) 0.0037(7) 0.0105(7) 0.0003(7)
C9 0.0380(9) 0.0266(9) 0.0359(9) -0.0024(7) 0.0071(7) 0.0004(7)
N1 0.0350(8) 0.0300(9) 0.0335(8) -0.0043(7) 0.0042(7) 0.0032(6)
O1 0.0420(7) 0.0374(7) 0.0324(7) 0.0003(6) 0.0052(5) 0.0000(5)
O2 0.0541(8) 0.0301(7) 0.0414(7) 0.0059(6) 0.0129(6) 0.0117(6)

loop_
_atom_type_symbol
_atom_type_description
_atom_type_scat_dispersion_real
_atom_type_scat_dispersion_imag
_atom_type_scat_source
C C 0.0033 0.0016 'International Tables Vol C Tables 4.2.6.8 and 6.1.1.4'
H H 0.0000 0.0000 'International Tables Vol C Tables 4.2.6.8 and 6.1.1.4'
N N 0.0061 0.0033 'International Tables Vol C Tables 4.2.6.8 and 6.1.1.4'
O O 0.0106 0.0060 'International Tables Vol C Tables 4.2.6.8 and 6.1.1.4'

loop_
_geom_angle_atom_site_label_1
_geom_angle_atom_site_label_2
_geom_angle_atom_site_label_3
_geom_angle
C9 C1 C6 107.89(14)
C9 C1 C7 112.10(14)
C6 C1 C7 109.83(14)
C9 C1 C2 111.23(14)
C6 C1 C2 108.42(15)
C7 C1 C2 107.31(14)
C3 C2 C1 114.03(16)
C4 C3 C2 111.06(18)
C3 C4 C5 110.80(17)
C4 C5 C6 111.20(18)
C5 C6 C1 113.94(17)
C8 C7 C1 118.39(14)
O2 C8 O1 123.78(16)
O2 C8 C7 119.47(15)
O1 C8 C7 116.75(15)
N1 C9 C1 114.97(14)

loop_
_geom_bond_atom_site_label_1
_geom_bond_atom_site_label_2
_geom_bond_distance
C1 C9 1.536(2)
C1 C6 1.537(2)
C1 C7 1.541(2)
C1 C2 1.545(2)
C2 C3 1.528(3)
C3 C4 1.517(3)
C4 C5 1.519(3)
C5 C6 1.529(3)
C7 C8 1.521(2)
C8 O2 1.250(2)
C8 O1 1.263(2)
C9 N1 1.489(2)
